data_1554678
loop_
_publ_author_name
'Chen, Yitong'
'Xu, Chao'
'Xu, Bingjia'
'Mao, Zhu'
'Li, Jian-An'
'Yang, Zhan'
'Peethani, Naga Raju'
'Liu, Cong'
'Shi, Guang'
'Gu, Feng Long'
'Zhang, Yi'
'Chi, Zhenguo'

_publ_section_title
;
 Chirality-activated mechanoluminescence from aggregation-induced emission
 enantiomers with high contrast mechanochromism and force-induced delayed
 fluorescence
;
_journal_issue 9
_journal_name_full 'Materials Chemistry Frontiers'
_journal_page_first 1800
_journal_paper_doi 10.1039/C9QM00312F
_journal_volume 3
_journal_year 2019
_chemical_absolute_configuration ad
_chemical_formula_moiety 'C30 H22 N2 O2 S'
_chemical_formula_sum 'C30 H22 N2 O2 S'
_chemical_formula_weight 474.55
_chemical_name_systematic (S)-ImNT
_space_group_crystal_system triclinic
_space_group_IT_number 1
_space_group_name_Hall 'P 1'
_space_group_name_H-M_alt 'P 1'
_atom_sites_solution_hydrogens geom
_atom_sites_solution_primary dual
_audit_creation_date 2018-06-11
_audit_creation_method
;
Olex2 1.2
(compiled 2016.09.09 svn.r3337 for OlexSys, GUI svn.r5227)
;
_audit_update_record
;
2019-03-27 deposited with the CCDC.	2019-06-20 downloaded from the CCDC.
;
_cell_angle_alpha 85.7850(10)
_cell_angle_beta 78.3710(10)
_cell_angle_gamma 89.3450(10)
_cell_formula_units_Z 4
_cell_length_a 12.1350(2)
_cell_length_b 12.8327(2)
_cell_length_c 15.1864(2)
_cell_measurement_reflns_used 32281
_cell_measurement_temperature 150.00(10)
_cell_measurement_theta_max 73.7430
_cell_measurement_theta_min 3.6940
_cell_volume 2310.08(6)
_computing_cell_refinement 'CrysAlisPro 1.171.38.43 (Rigaku OD, 2015)'
_computing_data_collection 'CrysAlisPro 1.171.38.43 (Rigaku OD, 2015)'
_computing_data_reduction 'CrysAlisPro 1.171.38.43 (Rigaku OD, 2015)'
_computing_molecular_graphics 'Olex2 (Dolomanov et al., 2009)'
_computing_publication_material 'Olex2 (Dolomanov et al., 2009)'
_computing_structure_refinement 'ShelXL (Sheldrick, 2015)'
_computing_structure_solution 'ShelXT (Sheldrick, 2015)'
_diffrn_ambient_environment N~2~
_diffrn_ambient_temperature 150.00(10)
_diffrn_detector 'CCD plate'
_diffrn_detector_area_resol_mean 5.2913
_diffrn_detector_type AtlasS2
_diffrn_measured_fraction_theta_full 0.999
_diffrn_measured_fraction_theta_max 0.982
_diffrn_measurement_details
;
List of Runs (angles in degrees, time in seconds):

  # Type    Start    End  Width  t~exp~   \w     \q     \k     \f   Frames
#--------------------------------------------------------------------------
  1  \w     12.00  37.00   1.00    1.87    --   48.00  84.00 105.81   25
  2  \w     34.00  60.00   1.00    1.87    --   68.00  77.00 129.85   26
  3  \w     38.00  64.00   1.00    1.87    --   68.00  77.00  89.88   26
  4  \w     81.00 107.00   1.00    1.87    --   56.00  76.00  58.68   26
  5  \w    108.00 134.00   1.00    1.87    --   72.00  77.00 166.10   26
  6  \w    128.00 154.00   1.00    7.00    --  108.22  77.00  90.00   26
  7  \w    108.00 136.00   1.00    7.00    --  108.22  61.00 120.00   28
  8  \w     79.00 119.00   1.00    7.00    --  108.22  61.00  30.00   40
  9  \w     78.00 104.00   1.00    7.00    --  108.22  61.00  90.00   26
 10  \w     79.00 107.00   1.00    7.00    --  108.22  61.00 120.00   28
 11  \w     75.00 178.00   1.00    7.00    --  108.22  77.00 150.00  103
 12  \w     79.00 170.00   1.00    7.00    --  108.22  61.00   0.00   91
 13  \w    118.00 175.00   1.00    7.00    --  108.22  61.00 -60.00   57
 14  \w    115.00 177.00   1.00    7.00    --  108.22  77.00-120.00   62
 15  \w    110.00 136.00   1.00    1.87    --   68.00  76.00 -70.63   26
 16  \w    114.00 178.00   1.00    7.00    --  108.22  77.00-150.00   64
 17  \w     79.00 106.00   1.00    7.00    --  108.22  61.00-120.00   27
 18  \w     75.00 101.00   1.00    7.00    --  108.22  77.00-150.00   26
 19  \w     75.00 153.00   1.00    7.00    --  108.22  77.00-180.00   78
 20  \w     78.00 103.00   1.00    7.00    --  108.22  61.00 -30.00   25
 21  \w     75.00 101.00   1.00    7.00    --  108.22  77.00   0.00   26
 22  \w     75.00 160.00   1.00    7.00    --  108.22  77.00  30.00   85
 23  \w     79.00 106.00   1.00    7.00    --  108.22  61.00 -60.00   27
 24  \w     75.00 146.00   1.00    7.00    --  108.22  77.00 -30.00   71
 25  \w     75.00 167.00   1.00    7.00    --  108.22  77.00  60.00   92
 26  \w     78.00 104.00   1.00    7.00    --  108.22  61.00 150.00   26
 27  \w     76.00 103.00   1.00    7.00    --  108.22  77.00  90.00   27
 28  \w     75.00 172.00   1.00    7.00    --  108.22  77.00 120.00   97
 29  \w     75.00 147.00   1.00    7.00    --  108.22  77.00 -90.00   72
 30  \w     75.00 112.00   1.00    7.00    --  108.22  77.00-120.00   37
 31  \w     39.00  78.00   1.00    1.87    --   72.00  75.00 -47.10   39
 32  \w     31.00 142.00   1.00    1.87    --   64.00  76.00  -3.05  111
 33  \w     38.00  74.00   1.00    1.87    --   72.00  77.00 166.10   36
 34  \w     35.00  61.00   1.00    1.87    --   68.00  76.00  74.74   26
 35  \w     23.00  67.00   1.00    1.87    --   56.00  76.00  58.68   44
 36  \w     17.00  42.00   1.00    1.87    --   52.00  82.00 164.97   25
 37  \w     -8.00  17.00   1.00    1.87    --   36.00 102.00 157.65   25
 38  \w      7.00  32.00   1.00    1.87    --   44.00  87.00  39.73   25
 39  \w     17.00  42.00   1.00    1.87    --   52.00  82.00 -44.37   25
 40  \w     35.00  62.00   1.00    1.87    --   68.00  76.00 -70.63   27
 41  \w     34.00  61.00   1.00    1.87    --   68.00  77.00-110.81   27
 42  \w     35.00  63.00   1.00    1.87    --   68.00  76.00-154.06   28
 43  \w     17.00  42.00   1.00    1.87    --   52.00  82.00-146.70   25
 44  \w     17.00  42.00   1.00    1.87    --   52.00  82.00 -94.26   25
 45  \w     -9.00  16.00   1.00    1.87    --   36.00 104.00 -65.41   25
 46  \w    -69.00  34.00   1.00    1.87    --  -40.84  77.00  60.00  103
 47  \w    -63.00 -23.00   1.00    1.87    --  -40.84 -37.00  30.00   40
 48  \w    -92.00 -15.00   1.00    1.87    --  -40.84 -37.00 150.00   77
 49  \w   -106.00 -69.00   1.00    1.87    --  -40.84 -37.00  30.00   37
 50  \w   -115.00 -11.00   1.00    1.87    --  -40.84 -57.00 -60.00  104
 51  \w     29.00  88.00   1.00    1.87    --   40.84-125.00-180.00   59
 52  \w     45.00 122.00   1.00    7.00    --  108.22-125.00-180.00   77
 53  \w     76.00 105.00   1.00    7.00    --  108.22 -94.00-120.00   29
 54  \w     33.00 103.00   1.00    7.00    --  108.22 -94.00 -30.00   70
 55  \w     34.00 101.00   1.00    7.00    --  108.22 -94.00  60.00   67
 56  \w     39.00 137.00   1.00    7.00    --  108.22 -61.00 150.00   98
 57  \w    -72.00  38.00   1.00    1.87    --  -40.84  77.00 -60.00  110
;
_diffrn_measurement_device 'four-circle diffractometer'
_diffrn_measurement_device_type 'SuperNova, Dual, Cu at zero, AtlasS2'
_diffrn_measurement_method '\w scans'
_diffrn_orient_matrix_type 'CrysAlisPro convention (1999,Acta A55,543-557)'
_diffrn_orient_matrix_UB_11 -0.0756128000
_diffrn_orient_matrix_UB_12 0.0965585000
_diffrn_orient_matrix_UB_13 0.0177464000
_diffrn_orient_matrix_UB_21 0.0124486000
_diffrn_orient_matrix_UB_22 0.0250374000
_diffrn_orient_matrix_UB_23 -0.1023129000
_diffrn_orient_matrix_UB_31 -0.1045339000
_diffrn_orient_matrix_UB_32 -0.0673799000
_diffrn_orient_matrix_UB_33 0.0008979000
_diffrn_radiation_monochromator mirror
_diffrn_radiation_probe x-ray
_diffrn_radiation_type CuK\a
_diffrn_radiation_wavelength 1.54184
_diffrn_reflns_av_R_equivalents 0.0275
_diffrn_reflns_av_unetI/netI 0.0314
_diffrn_reflns_Laue_measured_fraction_full 0.999
_diffrn_reflns_Laue_measured_fraction_max 0.982
_diffrn_reflns_limit_h_max 14
_diffrn_reflns_limit_h_min -14
_diffrn_reflns_limit_k_max 15
_diffrn_reflns_limit_k_min -15
_diffrn_reflns_limit_l_max 18
_diffrn_reflns_limit_l_min -18
_diffrn_reflns_number 37878
_diffrn_reflns_point_group_measured_fraction_full 0.954
_diffrn_reflns_point_group_measured_fraction_max 0.925
_diffrn_reflns_theta_full 67.684
_diffrn_reflns_theta_max 73.832
_diffrn_reflns_theta_min 3.453
_diffrn_source 'micro-focus sealed X-ray tube'
_diffrn_source_type 'SuperNova (Cu) X-ray Source'
_exptl_absorpt_coefficient_mu 1.495
_exptl_absorpt_correction_T_max 1.00000
_exptl_absorpt_correction_T_min 0.22262
_exptl_absorpt_correction_type multi-scan
_exptl_absorpt_process_details
;
CrysAlisPro 1.171.38.43 (Rigaku Oxford Diffraction, 2015)
Empirical absorption correction using spherical harmonics,
 implemented in SCALE3 ABSPACK scaling algorithm.
;
_exptl_crystal_colour yellow
_exptl_crystal_colour_primary yellow
_exptl_crystal_density_diffrn 1.364
_exptl_crystal_description block
_exptl_crystal_F_000 992
_exptl_crystal_preparation Luminescent
_exptl_crystal_size_max 0.400
_exptl_crystal_size_mid 0.200
_exptl_crystal_size_min 0.100
_refine_diff_density_max 0.198
_refine_diff_density_min -0.187
_refine_diff_density_rms 0.035
_refine_ls_abs_structure_details
;
 Flack x determined using 7833 quotients [(I+)-(I-)]/[(I+)+(I-)]
 (Parsons, Flack and Wagner, Acta Cryst. B69 (2013) 249-259).
;
_refine_ls_abs_structure_Flack 0.001(4)
_refine_ls_extinction_method none
_refine_ls_goodness_of_fit_ref 1.030
_refine_ls_hydrogen_treatment constr
_refine_ls_matrix_type full
_refine_ls_number_parameters 1261
_refine_ls_number_reflns 17289
_refine_ls_number_restraints 3
_refine_ls_restrained_S_all 1.030
_refine_ls_R_factor_all 0.0293
_refine_ls_R_factor_gt 0.0290
_refine_ls_shift/su_max 0.001
_refine_ls_shift/su_mean 0.000
_refine_ls_structure_factor_coef Fsqd
_refine_ls_weighting_details 'w=1/[\s^2^(Fo^2^)+(0.0525P)^2^+0.2128P] where P=(Fo^2^+2Fc^2^)/3'
_refine_ls_weighting_scheme calc
_refine_ls_wR_factor_gt 0.0783
_refine_ls_wR_factor_ref 0.0789
_reflns_Friedel_coverage 0.884
_reflns_Friedel_fraction_full 0.910
_reflns_Friedel_fraction_max 0.868
_reflns_number_gt 17091
_reflns_number_total 17289
_reflns_threshold_expression 'I > 2\s(I)'
_cod_data_source_file c9qm00312f4.cif
_cod_data_source_block (S)-ImNT
_cod_database_code 1554678
_chemical_oxdiff_formula 'C H O N S'
_chemical_oxdiff_usercomment S-IMNT
_shelx_space_group_comment
;
The symmetry employed for this shelxl refinement is uniquely defined
by the following loop, which should always be used as a source of
symmetry information in preference to the above space-group names.
They are only intended as comments.
;
_reflns_odcompleteness_completeness 99.94
_reflns_odcompleteness_iscentric 1
_reflns_odcompleteness_theta 66.97
_olex2_refinement_description
;
1. Fixed Uiso
 At 1.2 times of:
  All C(H) groups, All C(H,H) groups
2.a Ternary CH refined with riding coordinates:
 C01G(H01G), C020(H020), C021(H021), C033(H033)
2.b Secondary CH2 refined with riding coordinates:
 C02Q(H02L,H02M), C02W(H02A,H02B), C038(H03V,H03W), C03B(H1AA,H), C03F(H03A,
 H03B), C03J(H3AA,HA), C03K(H03C,H03D), C03N(H03L,H03N), C03Q(H0AA,HB),
 C03S(H03O,H03P), C03V(H03F,H03H), C03W(H03Q,H03S)
2.c Aromatic/amide H refined with riding coordinates:
 C00S(H00S), C00T(H00T), C019(H019), C01A(H01A), C01D(H01D), C01E(H01E),
 C01H(H01H), C01I(H01I), C01M(H01M), C01N(H01N), C01Q(H01Q), C01W(H01W),
 C01Y(H01Y), C01Z(H01Z), C022(H022), C023(H023), C024(H024), C025(H025),
 C026(H026), C029(H029), C02C(H02C), C02D(H02D), C02E(H02E), C02F(H02F),
 C02G(H02G), C02H(H02H), C02I(H02I), C02J(H02J), C02K(H02K), C02O(H02O),
 C02P(H02P), C02R(H02R), C02S(H02S), C02T(H02T), C02U(H02U), C02V(H02V),
 C02X(H02X), C02Y(H02Y), C02Z(H02Z), C031(H031), C032(H032), C034(H034),
 C035(H035), C036(H036), C037(H037), C039(H039), C03A(H03I), C03C(H03J),
 C03D(H03X), C03E(H03E), C03G(H03G), C03H(H2AA), C03I(H03K), C03L(H03Y),
 C03M(H03M), C03O(H03Z), C03P(H03), C03R(H03R), C03T(H03T), C03U(H03U)
;
_shelx_shelxl_version_number 2014/7
_olex2_submission_special_instructions 'No special instructions were received'
_oxdiff_exptl_absorpt_empirical_details
;
Empirical correction (ABSPACK) includes:
- Absorption correction using spherical harmonics
- Frame scaling
;
_oxdiff_exptl_absorpt_empirical_full_max 3.065
_oxdiff_exptl_absorpt_empirical_full_min 0.528

loop_
_space_group_symop_operation_xyz
'x, y, z'

loop_
_atom_site_label
_atom_site_type_symbol
_atom_site_fract_x
_atom_site_fract_y
_atom_site_fract_z
_atom_site_U_iso_or_equiv
_atom_site_adp_type
_atom_site_occupancy
_atom_site_site_symmetry_order
_atom_site_calc_flag
_atom_site_refinement_flags_posn
S001 S 0.75272(4) 0.31198(4) 0.11762(3) 0.02685(11) Uani 1 1 d .
S002 S 1.46704(5) 0.16448(4) 0.26807(4) 0.02898(12) Uani 1 1 d .
S003 S 0.24587(5) 0.67478(5) 1.08929(4) 0.03376(13) Uani 1 1 d .
S004 S 0.96164(6) 0.77325(5) 0.27700(4) 0.03600(14) Uani 1 1 d .
O005 O 0.47509(15) 0.67809(14) 0.61548(11) 0.0316(4) Uani 1 1 d .
O006 O 0.24713(14) 0.69465(14) 0.40833(11) 0.0310(4) Uani 1 1 d .
O007 O 0.91740(15) 0.20563(15) 0.55487(11) 0.0325(4) Uani 1 1 d .
O008 O -0.08332(16) 0.74606(15) 0.75821(11) 0.0361(4) Uani 1 1 d .
O009 O -0.39853(16) 0.77232(16) 0.97911(13) 0.0378(4) Uani 1 1 d .
O00A O 0.73994(14) 0.21251(15) 0.31574(11) 0.0327(4) Uani 1 1 d .
N00B N 0.33849(16) 0.67531(14) 0.52914(12) 0.0247(4) Uani 1 1 d .
O00C O 0.36322(14) 0.22998(16) -0.19211(11) 0.0344(4) Uani 1 1 d .
O00D O 0.06366(14) 0.21893(15) 0.04505(11) 0.0322(4) Uani 1 1 d .
N00E N 0.80574(16) 0.22257(15) 0.44773(12) 0.0240(4) Uani 1 1 d .
N00F N 0.19672(15) 0.21347(15) -0.08693(12) 0.0231(4) Uani 1 1 d .
N00G N 0.07368(16) 0.54215(15) 1.03842(12) 0.0251(4) Uani 1 1 d .
N00H N 0.56181(16) 0.41349(16) 0.05228(13) 0.0259(4) Uani 1 1 d .
N00I N 0.75512(17) 0.90020(15) 0.33511(12) 0.0265(4) Uani 1 1 d .
N00J N 1.25614(16) 0.03990(15) 0.30674(12) 0.0254(4) Uani 1 1 d .
N00K N -0.25643(17) 0.76787(15) 0.85142(13) 0.0273(4) Uani 1 1 d .
C00L C 0.44328(19) 0.70158(17) 0.54599(14) 0.0240(4) Uani 1 1 d .
C00M C -0.3047(2) 0.74765(18) 0.94394(16) 0.0274(5) Uani 1 1 d .
C00N C 0.32768(19) 0.71042(16) 0.44121(14) 0.0231(4) Uani 1 1 d .
C00O C 0.25797(18) 0.27386(17) 0.03412(14) 0.0219(4) Uani 1 1 d .
C00P C -0.21647(19) 0.69290(16) 0.98418(15) 0.0242(4) Uani 1 1 d .
C00Q C 0.81460(19) 0.19873(17) 0.35749(14) 0.0234(4) Uani 1 1 d .
C00R C 0.92843(18) 0.15626(16) 0.32900(14) 0.0213(4) Uani 1 1 d .
C00S C 0.8569(2) 0.36435(19) -0.05781(16) 0.0284(5) Uani 1 1 d .
H00S H 0.9211 0.3342 -0.0424 0.034 Uiso 1 1 calc R
C00T C -0.2146(2) 0.65455(18) 1.07154(15) 0.0266(4) Uani 1 1 d .
H00T H -0.2771 0.6612 1.1176 0.032 Uiso 1 1 calc R
C00U C 1.32603(19) 0.02398(17) 0.22035(14) 0.0244(4) Uani 1 1 d .
C00V C 0.46224(18) 0.36433(16) 0.04548(14) 0.0216(4) Uani 1 1 d .
C00W C 0.17696(19) 0.54920(17) 0.97322(14) 0.0241(4) Uani 1 1 d .
C00X C 0.64829(18) 0.85385(16) 0.35720(14) 0.0226(4) Uani 1 1 d .
C00Y C 0.26472(19) 0.49620(16) 0.54145(14) 0.0227(4) Uani 1 1 d .
C00Z C -0.30660(19) 0.94980(16) 0.81551(13) 0.0220(4) Uani 1 1 d .
C010 C 0.6646(2) 0.40776(18) 0.17412(15) 0.0255(4) Uani 1 1 d .
C011 C 0.90263(19) 0.19453(18) 0.47981(15) 0.0235(4) Uani 1 1 d .
C012 C 0.75797(19) 0.36655(17) 0.00606(14) 0.0230(4) Uani 1 1 d .
C013 C 0.30937(19) 0.23995(18) -0.11696(14) 0.0237(4) Uani 1 1 d .
C014 C 0.34705(18) 0.28168(17) -0.03891(14) 0.0221(4) Uani 1 1 d .
C015 C -0.02224(18) 0.59421(16) 1.01996(14) 0.0211(4) Uani 1 1 d .
C016 C 1.41469(19) 0.08901(17) 0.36988(15) 0.0240(4) Uani 1 1 d .
C017 C 1.31366(19) 0.03512(17) 0.38023(14) 0.0241(4) Uani 1 1 d .
C018 C 0.98079(18) 0.15028(16) 0.40242(13) 0.0207(4) Uani 1 1 d .
C019 C -0.2173(2) 0.9873(2) 0.84917(16) 0.0301(5) Uani 1 1 d .
H019 H -0.1576 0.9432 0.8554 0.036 Uiso 1 1 calc R
C01A C 0.60982(19) 0.80298(16) 0.44358(14) 0.0232(4) Uani 1 1 d .
H01A H 0.6551 0.7983 0.4863 0.028 Uiso 1 1 calc R
C01B C 1.4250(2) 0.08052(17) 0.19386(14) 0.0258(4) Uani 1 1 d .
C01C C 0.43343(19) 0.76607(16) 0.40037(14) 0.0226(4) Uani 1 1 d .
C01D C -0.02462(19) 0.63534(17) 0.93163(14) 0.0236(4) Uani 1 1 d .
H01D H 0.0375 0.6302 0.8850 0.028 Uiso 1 1 calc R
C01E C 0.27130(18) 0.30701(18) 0.11615(14) 0.0236(4) Uani 1 1 d .
H01E H 0.2133 0.2994 0.1666 0.028 Uiso 1 1 calc R
C01F C 1.14701(18) 0.07971(16) 0.31492(14) 0.0218(4) Uani 1 1 d .
C01G C 0.70709(19) 0.27413(19) 0.49767(14) 0.0262(4) Uani 1 1 d .
H01G H 0.6524 0.2801 0.4581 0.031 Uiso 1 1 calc R
C01H C 0.8599(2) 0.4072(2) -0.14453(16) 0.0319(5) Uani 1 1 d .
H01H H 0.9253 0.4029 -0.1882 0.038 Uiso 1 1 calc R
C01I C 0.44936(18) 0.32532(17) -0.03635(14) 0.0234(4) Uani 1 1 d .
H01I H 0.5078 0.3289 -0.0866 0.028 Uiso 1 1 calc R
C01J C 0.50381(19) 0.76092(16) 0.46227(14) 0.0219(4) Uani 1 1 d .
C01K C 0.73192(19) 0.38517(19) 0.51744(15) 0.0270(5) Uani 1 1 d .
C01L C 0.2641(2) 0.61034(18) 0.98836(16) 0.0271(5) Uani 1 1 d .
C01M C 0.9575(2) 0.8863(2) 0.11718(17) 0.0343(5) Uani 1 1 d .
H01M H 1.0215 0.8493 0.0934 0.041 Uiso 1 1 calc R
C01N C 1.4951(2) 0.0679(2) 0.11031(16) 0.0315(5) Uani 1 1 d .
H01N H 1.5606 0.1074 0.0921 0.038 Uiso 1 1 calc R
C01O C 0.08772(18) 0.52005(17) 1.12938(14) 0.0232(4) Uani 1 1 d .
C01P C 0.57802(19) 0.44954(18) 0.13550(15) 0.0249(4) Uani 1 1 d .
C01Q C 0.4704(2) 0.81394(17) 0.31518(15) 0.0258(4) Uani 1 1 d .
H01Q H 0.4243 0.8174 0.2730 0.031 Uiso 1 1 calc R
C01R C 0.80928(19) 0.92335(18) 0.24266(15) 0.0256(4) Uani 1 1 d .
C01S C -0.1454(2) 0.73359(17) 0.83115(15) 0.0271(5) Uani 1 1 d .
C01T C 0.14733(19) 0.05596(18) -0.15699(14) 0.0243(4) Uani 1 1 d .
C01U C -0.39586(19) 1.01638(17) 0.80514(14) 0.0242(4) Uani 1 1 d .
C01V C 0.82741(19) 0.89153(17) 0.39867(15) 0.0252(4) Uani 1 1 d .
C01W C 1.2730(2) -0.02471(18) 0.46016(16) 0.0283(5) Uani 1 1 d .
H01W H 1.2075 -0.0638 0.4664 0.034 Uiso 1 1 calc R
C01X C 0.16735(19) 0.43643(16) 0.55062(14) 0.0232(4) Uani 1 1 d .
C01Y C 1.08805(18) 0.11247(16) 0.39862(14) 0.0215(4) Uani 1 1 d .
H01Y H 1.1207 0.1086 0.4492 0.026 Uiso 1 1 calc R
C01Z C 0.37301(18) 0.35177(17) 0.12130(14) 0.0229(4) Uani 1 1 d .
H01Z H 0.3828 0.3741 0.1761 0.027 Uiso 1 1 calc R
C020 C 0.2634(2) 0.59802(17) 0.58744(15) 0.0252(4) Uani 1 1 d .
H020 H 0.2946 0.5826 0.6416 0.030 Uiso 1 1 calc R
C021 C 0.12348(18) 0.17087(17) -0.14105(14) 0.0233(4) Uani 1 1 d .
H021 H 0.0467 0.1737 -0.1054 0.028 Uiso 1 1 calc R
C022 C -0.11740(19) 0.60589(17) 1.08896(14) 0.0241(4) Uani 1 1 d .
H022 H -0.1152 0.5805 1.1475 0.029 Uiso 1 1 calc R
C023 C 1.09473(19) 0.09041(18) 0.23988(14) 0.0239(4) Uani 1 1 d .
H023 H 1.1345 0.0718 0.1843 0.029 Uiso 1 1 calc R
C024 C 0.5775(2) 0.85674(17) 0.29383(15) 0.0261(4) Uani 1 1 d .
H024 H 0.6035 0.8882 0.2363 0.031 Uiso 1 1 calc R
C025 C -0.2159(2) 1.0889(2) 0.87355(17) 0.0322(5) Uani 1 1 d .
H025 H -0.1560 1.1127 0.8964 0.039 Uiso 1 1 calc R
C026 C 1.4738(2) 0.08507(19) 0.43966(17) 0.0313(5) Uani 1 1 d .
H026 H 1.5424 0.1196 0.4321 0.038 Uiso 1 1 calc R
C027 C 0.15952(18) 0.23288(17) 0.00452(13) 0.0228(4) Uani 1 1 d .
C028 C 0.66165(18) 0.41295(17) -0.01624(14) 0.0230(4) Uani 1 1 d .
C029 C 0.3656(2) 0.4611(2) 0.49100(18) 0.0338(5) Uani 1 1 d .
H029 H 0.4312 0.4996 0.4867 0.041 Uiso 1 1 calc R
C02A C 0.9051(2) 0.86745(18) 0.20756(16) 0.0285(5) Uani 1 1 d .
C02B C -0.12159(19) 0.68325(16) 0.91674(14) 0.0231(4) Uani 1 1 d .
C02C C 0.6847(2) 0.4433(2) 0.25374(16) 0.0332(5) Uani 1 1 d .
H02C H 0.7443 0.4167 0.2784 0.040 Uiso 1 1 calc R
C02D C 0.1794(2) 0.5595(2) 1.25000(16) 0.0352(5) Uani 1 1 d .
H02D H 0.2300 0.5995 1.2718 0.042 Uiso 1 1 calc R
C02E C -0.3924(2) 1.11900(19) 0.82941(16) 0.0310(5) Uani 1 1 d .
H02E H -0.4511 1.1641 0.8223 0.037 Uiso 1 1 calc R
C02F C 0.1883(2) -0.0095(2) -0.09382(16) 0.0319(5) Uani 1 1 d .
H02F H 0.2045 0.0179 -0.0428 0.038 Uiso 1 1 calc R
C02G C 0.0296(2) 0.43797(19) 1.18348(16) 0.0302(5) Uani 1 1 d .
H02G H -0.0193 0.3964 1.1612 0.036 Uiso 1 1 calc R
C02H C 0.2732(3) 0.3106(2) 0.4563(2) 0.0406(6) Uani 1 1 d .
H02H H 0.2754 0.2487 0.4278 0.049 Uiso 1 1 calc R
C02I C 0.1916(2) 0.49524(19) 0.89556(15) 0.0299(5) Uani 1 1 d .
H02I H 0.1351 0.4511 0.8868 0.036 Uiso 1 1 calc R
C02J C -0.3044(2) 1.15515(19) 0.86368(17) 0.0332(5) Uani 1 1 d .
H02J H -0.3043 1.2235 0.8801 0.040 Uiso 1 1 calc R
C02K C 1.3698(3) -0.0637(2) 0.08325(16) 0.0361(6) Uani 1 1 d .
H02K H 1.3518 -0.1131 0.0465 0.043 Uiso 1 1 calc R
C02L C 0.1640(2) 0.57784(17) 1.16191(15) 0.0268(5) Uani 1 1 d .
C02M C 0.6694(2) 0.4291(2) 0.59352(17) 0.0370(6) Uani 1 1 d .
C02N C 0.9254(2) 0.83281(18) 0.38037(16) 0.0285(5) Uani 1 1 d .
C02O C 0.8005(2) 0.94112(19) 0.47906(16) 0.0293(5) Uani 1 1 d .
H02O H 0.7377 0.9841 0.4899 0.035 Uiso 1 1 calc R
C02P C 0.0457(2) 0.4191(2) 1.27125(17) 0.0385(6) Uani 1 1 d .
H02P H 0.0073 0.3645 1.3079 0.046 Uiso 1 1 calc R
C02Q C 0.0676(2) 0.5535(2) 0.66740(16) 0.0320(5) Uani 1 1 d .
H02L H 0.0983 0.5214 0.7170 0.038 Uiso 1 1 calc R
H02M H -0.0056 0.5820 0.6919 0.038 Uiso 1 1 calc R
C02R C 0.8677(2) 0.9261(2) 0.54265(17) 0.0346(5) Uani 1 1 d .
H02R H 0.8489 0.9578 0.5968 0.042 Uiso 1 1 calc R
C02S C 1.4297(2) 0.0293(2) 0.52024(17) 0.0355(6) Uani 1 1 d .
H02S H 1.4672 0.0291 0.5679 0.043 Uiso 1 1 calc R
C02T C 1.2994(2) -0.05101(19) 0.16595(16) 0.0300(5) Uani 1 1 d .
H02T H 1.2352 -0.0921 0.1849 0.036 Uiso 1 1 calc R
C02U C 0.7656(2) 0.4566(2) -0.16672(16) 0.0321(5) Uani 1 1 d .
H02U H 0.7685 0.4869 -0.2247 0.039 Uiso 1 1 calc R
C02V C 0.8118(2) 0.4459(2) 0.45771(17) 0.0333(5) Uani 1 1 d .
H02V H 0.8526 0.4171 0.4067 0.040 Uiso 1 1 calc R
C02W C -0.4697(2) 0.88180(19) 0.71830(18) 0.0337(5) Uani 1 1 d .
H02A H -0.5387 0.8548 0.7055 0.040 Uiso 1 1 calc R
H02B H -0.4184 0.8991 0.6614 0.040 Uiso 1 1 calc R
C02X C 0.5283(3) 0.5602(2) 0.25770(19) 0.0395(6) Uani 1 1 d .
H02X H 0.4811 0.6102 0.2868 0.047 Uiso 1 1 calc R
C02Y C 0.98612(19) 0.12772(18) 0.24628(14) 0.0243(4) Uani 1 1 d .
H02Y H 0.9528 0.1334 0.1961 0.029 Uiso 1 1 calc R
C02Z C 0.1731(2) 0.34344(18) 0.50773(17) 0.0306(5) Uani 1 1 d .
H02Z H 0.1087 0.3028 0.5138 0.037 Uiso 1 1 calc R
C030 C 0.1211(2) 0.0152(2) -0.23296(17) 0.0330(5) Uani 1 1 d .
C031 C 0.8207(2) 1.0195(2) 0.09938(17) 0.0331(5) Uani 1 1 d .
H031 H 0.7928 1.0705 0.0631 0.040 Uiso 1 1 calc R
C032 C 0.9133(2) 0.9608(2) 0.06311(17) 0.0367(6) Uani 1 1 d .
H032 H 0.9459 0.9714 0.0022 0.044 Uiso 1 1 calc R
C033 C -0.3038(2) 0.83782(18) 0.78794(15) 0.0275(5) Uani 1 1 d .
H033 H -0.2518 0.8372 0.7296 0.033 Uiso 1 1 calc R
C034 C 0.3693(2) 0.3696(2) 0.4472(2) 0.0419(6) Uani 1 1 d .
H034 H 0.4363 0.3482 0.4120 0.050 Uiso 1 1 calc R
C035 C 0.7696(2) 1.00224(19) 0.18962(16) 0.0284(5) Uani 1 1 d .
H035 H 0.7091 1.0432 0.2144 0.034 Uiso 1 1 calc R
C036 C 0.9939(2) 0.8192(2) 0.44379(19) 0.0373(6) Uani 1 1 d .
H036 H 1.0598 0.7806 0.4314 0.045 Uiso 1 1 calc R
C037 C 0.6669(2) 0.46067(18) -0.10215(16) 0.0283(5) Uani 1 1 d .
H037 H 0.6044 0.4954 -0.1164 0.034 Uiso 1 1 calc R
C038 C -0.4952(2) 0.9795(2) 0.76994(18) 0.0328(5) Uani 1 1 d .
H03V H -0.5181 1.0349 0.7306 0.039 Uiso 1 1 calc R
H03W H -0.5576 0.9650 0.8202 0.039 Uiso 1 1 calc R
C039 C 0.5109(2) 0.52816(19) 0.17654(17) 0.0324(5) Uani 1 1 d .
H039 H 0.4549 0.5588 0.1497 0.039 Uiso 1 1 calc R
C03A C 1.4665(2) -0.0038(2) 0.05467(16) 0.0376(6) Uani 1 1 d .
H03I H 1.5120 -0.0117 -0.0016 0.045 Uiso 1 1 calc R
C03B C 0.1455(2) 0.64095(19) 0.61836(17) 0.0331(5) Uani 1 1 d .
H1AA H 0.1171 0.6703 0.5666 0.040 Uiso 1 1 calc R
H H 0.1478 0.6961 0.6584 0.040 Uiso 1 1 calc R
C03C C 0.8320(3) 0.5488(2) 0.4726(2) 0.0435(6) Uani 1 1 d .
H03J H 0.8860 0.5883 0.4320 0.052 Uiso 1 1 calc R
C03D C 0.3642(2) 0.6206(2) 0.92458(19) 0.0371(6) Uani 1 1 d .
H03X H 0.4230 0.6606 0.9352 0.045 Uiso 1 1 calc R
C03E C 0.2052(3) -0.1145(2) -0.1057(2) 0.0415(6) Uani 1 1 d .
H03E H 0.2338 -0.1572 -0.0635 0.050 Uiso 1 1 calc R
C03F C 0.0413(2) 0.1905(2) -0.27792(16) 0.0323(5) Uani 1 1 d .
H03A H 0.0358 0.2355 -0.3310 0.039 Uiso 1 1 calc R
H03B H -0.0326 0.1854 -0.2390 0.039 Uiso 1 1 calc R
C03G C 0.6148(3) 0.5190(2) 0.29617(17) 0.0396(6) Uani 1 1 d .
H03G H 0.6262 0.5420 0.3503 0.047 Uiso 1 1 calc R
C03H C 0.9628(2) 0.8641(2) 0.52580(18) 0.0385(6) Uani 1 1 d .
H2AA H 1.0062 0.8524 0.5696 0.046 Uiso 1 1 calc R
C03I C 1.3305(2) -0.0260(2) 0.53057(16) 0.0334(5) Uani 1 1 d .
H03K H 1.3021 -0.0641 0.5847 0.040 Uiso 1 1 calc R
C03J C 0.0556(2) 0.47220(19) 0.60234(16) 0.0292(5) Uani 1 1 d .
H3AA H 0.0152 0.4123 0.6358 0.035 Uiso 1 1 calc R
HA H 0.0113 0.5012 0.5600 0.035 Uiso 1 1 calc R
C03K C 0.1237(2) 0.23747(19) -0.22856(15) 0.0283(5) Uani 1 1 d .
H03C H 0.1018 0.3085 -0.2154 0.034 Uiso 1 1 calc R
H03D H 0.1987 0.2392 -0.2660 0.034 Uiso 1 1 calc R
C03L C 0.2900(2) 0.5072(2) 0.83139(16) 0.0363(6) Uani 1 1 d .
H03Y H 0.2989 0.4723 0.7789 0.044 Uiso 1 1 calc R
C03M C 0.1794(3) -0.1561(2) -0.1808(2) 0.0458(7) Uani 1 1 d .
H03M H 0.1904 -0.2268 -0.1893 0.055 Uiso 1 1 calc R
C03N C 0.6503(2) 0.2089(2) 0.58242(16) 0.0322(5) Uani 1 1 d .
H03L H 0.6290 0.1410 0.5668 0.039 Uiso 1 1 calc R
H03N H 0.7015 0.1983 0.6237 0.039 Uiso 1 1 calc R
C03O C 0.3755(2) 0.5709(2) 0.84509(18) 0.0407(6) Uani 1 1 d .
H03Z H 0.4406 0.5804 0.8009 0.049 Uiso 1 1 calc R
C03P C 0.1181(3) 0.4805(2) 1.30465(16) 0.0413(6) Uani 1 1 d .
H03 H 0.1258 0.4688 1.3643 0.050 Uiso 1 1 calc R
C03Q C -0.4171(2) 0.79922(19) 0.77406(19) 0.0363(6) Uani 1 1 d .
H0AA H -0.4067 0.7351 0.7433 0.044 Uiso 1 1 calc R
HB H -0.4669 0.7844 0.8321 0.044 Uiso 1 1 calc R
C03R C 0.1375(3) -0.0919(2) -0.24275(19) 0.0434(6) Uani 1 1 d .
H03R H 0.1194 -0.1205 -0.2926 0.052 Uiso 1 1 calc R
C03S C 0.5465(2) 0.2672(3) 0.62635(18) 0.0423(6) Uani 1 1 d .
H03O H 0.4993 0.2837 0.5828 0.051 Uiso 1 1 calc R
H03P H 0.5035 0.2235 0.6759 0.051 Uiso 1 1 calc R
C03T C 0.6910(3) 0.5328(2) 0.6072(2) 0.0485(8) Uani 1 1 d .
H03T H 0.6500 0.5626 0.6576 0.058 Uiso 1 1 calc R
C03U C 0.7714(3) 0.5920(2) 0.5481(2) 0.0516(8) Uani 1 1 d .
H03U H 0.7848 0.6606 0.5589 0.062 Uiso 1 1 calc R
C03V C 0.0802(3) 0.0826(2) -0.30569(19) 0.0444(7) Uani 1 1 d .
H03F H 0.0183 0.0471 -0.3226 0.053 Uiso 1 1 calc R
H03H H 0.1405 0.0903 -0.3584 0.053 Uiso 1 1 calc R
C03W C 0.5809(3) 0.3671(3) 0.6610(2) 0.0501(8) Uani 1 1 d .
H03Q H 0.6096 0.3498 0.7154 0.060 Uiso 1 1 calc R
H03S H 0.5148 0.4104 0.6769 0.060 Uiso 1 1 calc R

loop_
_atom_site_aniso_label
_atom_site_aniso_U_11
_atom_site_aniso_U_22
_atom_site_aniso_U_33
_atom_site_aniso_U_23
_atom_site_aniso_U_13
_atom_site_aniso_U_12
S001 0.0262(3) 0.0316(3) 0.0238(2) -0.00499(19) -0.00644(19) 0.0055(2)
S002 0.0304(3) 0.0295(3) 0.0282(3) -0.0032(2) -0.0079(2) -0.0038(2)
S003 0.0395(3) 0.0272(3) 0.0352(3) -0.0010(2) -0.0090(2) -0.0078(2)
S004 0.0399(3) 0.0345(3) 0.0328(3) -0.0019(2) -0.0061(2) 0.0123(3)
O005 0.0339(9) 0.0402(9) 0.0222(8) -0.0005(6) -0.0090(7) -0.0083(7)
O006 0.0270(9) 0.0373(9) 0.0309(8) -0.0038(7) -0.0107(7) -0.0038(7)
O007 0.0272(8) 0.0523(10) 0.0210(7) -0.0112(7) -0.0090(6) 0.0054(7)
O008 0.0408(10) 0.0435(10) 0.0224(8) -0.0008(7) -0.0041(7) 0.0155(8)
O009 0.0276(9) 0.0465(10) 0.0377(9) 0.0027(8) -0.0052(7) 0.0101(8)
O00A 0.0245(8) 0.0522(10) 0.0241(8) -0.0064(7) -0.0100(6) 0.0052(7)
N00B 0.0266(10) 0.0250(9) 0.0229(9) -0.0038(7) -0.0052(7) -0.0050(7)
O00C 0.0219(8) 0.0585(11) 0.0224(8) -0.0123(7) -0.0002(6) -0.0043(7)
O00D 0.0211(8) 0.0524(10) 0.0220(7) -0.0021(7) -0.0014(6) -0.0065(7)
N00E 0.0207(9) 0.0326(9) 0.0198(8) -0.0041(7) -0.0056(7) 0.0003(7)
N00F 0.0193(9) 0.0324(9) 0.0176(8) -0.0021(7) -0.0039(7) -0.0017(7)
N00G 0.0216(9) 0.0334(10) 0.0198(8) 0.0017(7) -0.0046(7) 0.0024(8)
N00H 0.0196(9) 0.0349(10) 0.0250(9) -0.0125(7) -0.0049(7) 0.0009(7)
N00I 0.0240(10) 0.0322(10) 0.0227(9) 0.0033(7) -0.0050(7) -0.0022(8)
N00J 0.0226(9) 0.0342(10) 0.0209(9) -0.0079(7) -0.0057(7) 0.0031(8)
N00K 0.0303(10) 0.0258(9) 0.0272(9) -0.0007(7) -0.0098(8) 0.0058(8)
C00L 0.0277(11) 0.0225(10) 0.0218(10) -0.0051(8) -0.0035(8) -0.0023(8)
C00M 0.0284(12) 0.0256(10) 0.0288(11) -0.0005(8) -0.0075(9) 0.0027(9)
C00N 0.0245(11) 0.0222(10) 0.0233(10) -0.0057(7) -0.0050(8) 0.0006(8)
C00O 0.0194(10) 0.0267(10) 0.0194(9) 0.0003(7) -0.0044(7) 0.0030(8)
C00P 0.0240(11) 0.0218(10) 0.0274(10) -0.0016(8) -0.0065(8) -0.0002(8)
C00Q 0.0227(11) 0.0288(10) 0.0186(9) 0.0002(8) -0.0047(8) -0.0028(8)
C00R 0.0199(10) 0.0250(10) 0.0199(9) -0.0005(7) -0.0060(8) -0.0040(8)
C00S 0.0206(11) 0.0339(12) 0.0313(11) -0.0087(9) -0.0043(9) -0.0016(9)
C00T 0.0237(11) 0.0288(11) 0.0261(11) -0.0001(8) -0.0026(8) 0.0008(9)
C00U 0.0238(11) 0.0288(10) 0.0214(10) -0.0046(8) -0.0055(8) 0.0050(9)
C00V 0.0177(10) 0.0233(9) 0.0250(10) -0.0028(8) -0.0067(8) 0.0031(8)
C00W 0.0222(10) 0.0283(10) 0.0208(9) 0.0043(8) -0.0046(8) 0.0057(8)
C00X 0.0218(10) 0.0212(9) 0.0247(10) -0.0026(7) -0.0043(8) 0.0032(8)
C00Y 0.0241(11) 0.0211(9) 0.0231(10) -0.0015(7) -0.0054(8) 0.0016(8)
C00Z 0.0234(10) 0.0234(10) 0.0190(9) 0.0011(7) -0.0053(8) 0.0004(8)
C010 0.0260(11) 0.0272(11) 0.0230(10) -0.0054(8) -0.0023(8) -0.0032(9)
C011 0.0204(10) 0.0294(10) 0.0215(10) -0.0028(8) -0.0056(8) -0.0001(8)
C012 0.0221(11) 0.0258(10) 0.0222(10) -0.0076(8) -0.0050(8) -0.0022(8)
C013 0.0192(10) 0.0305(11) 0.0219(10) -0.0034(8) -0.0045(8) -0.0008(8)
C014 0.0215(10) 0.0256(10) 0.0193(9) -0.0016(7) -0.0047(8) 0.0030(8)
C015 0.0206(10) 0.0210(9) 0.0228(10) -0.0015(7) -0.0071(8) -0.0016(8)
C016 0.0244(11) 0.0236(10) 0.0260(10) -0.0070(8) -0.0079(8) 0.0057(8)
C017 0.0247(11) 0.0274(10) 0.0220(10) -0.0087(8) -0.0069(8) 0.0078(8)
C018 0.0221(10) 0.0225(9) 0.0179(9) -0.0006(7) -0.0046(8) -0.0044(8)
C019 0.0260(12) 0.0342(12) 0.0314(11) 0.0012(9) -0.0100(9) 0.0018(9)
C01A 0.0244(11) 0.0233(10) 0.0225(10) -0.0016(7) -0.0064(8) 0.0017(8)
C01B 0.0279(11) 0.0276(10) 0.0225(10) -0.0030(8) -0.0062(8) 0.0052(9)
C01C 0.0233(10) 0.0198(9) 0.0252(10) -0.0046(7) -0.0051(8) 0.0022(8)
C01D 0.0258(11) 0.0251(10) 0.0201(9) -0.0035(8) -0.0042(8) 0.0025(8)
C01E 0.0221(11) 0.0308(10) 0.0171(9) -0.0009(7) -0.0027(8) 0.0036(8)
C01F 0.0194(10) 0.0238(10) 0.0224(10) -0.0030(7) -0.0044(8) -0.0032(8)
C01G 0.0193(10) 0.0402(12) 0.0195(10) -0.0051(8) -0.0037(8) 0.0023(9)
C01H 0.0257(12) 0.0406(13) 0.0274(11) -0.0080(9) 0.0019(9) -0.0068(10)
C01I 0.0192(10) 0.0303(11) 0.0205(9) -0.0044(8) -0.0027(7) 0.0021(8)
C01J 0.0248(11) 0.0202(9) 0.0211(9) -0.0045(7) -0.0040(8) 0.0008(8)
C01K 0.0228(11) 0.0354(12) 0.0248(10) -0.0038(8) -0.0095(8) 0.0063(9)
C01L 0.0272(11) 0.0251(10) 0.0276(10) 0.0060(8) -0.0047(9) 0.0017(9)
C01M 0.0306(13) 0.0410(13) 0.0297(12) -0.0060(10) -0.0012(10) 0.0005(10)
C01N 0.0278(12) 0.0375(12) 0.0266(11) 0.0003(9) -0.0008(9) 0.0033(10)
C01O 0.0215(10) 0.0268(10) 0.0208(10) 0.0001(8) -0.0044(8) 0.0045(8)
C01P 0.0222(10) 0.0284(11) 0.0243(10) -0.0096(8) -0.0023(8) -0.0025(9)
C01Q 0.0275(11) 0.0259(10) 0.0256(10) -0.0009(8) -0.0100(8) 0.0021(9)
C01R 0.0246(11) 0.0284(11) 0.0231(10) -0.0010(8) -0.0034(8) -0.0056(9)
C01S 0.0339(12) 0.0239(10) 0.0249(11) -0.0035(8) -0.0089(9) 0.0076(9)
C01T 0.0210(10) 0.0291(11) 0.0221(10) 0.0004(8) -0.0032(8) -0.0049(8)
C01U 0.0255(11) 0.0269(11) 0.0210(9) -0.0019(8) -0.0065(8) 0.0024(9)
C01V 0.0233(11) 0.0260(10) 0.0259(10) 0.0041(8) -0.0062(8) -0.0048(8)
C01W 0.0271(11) 0.0288(11) 0.0289(11) -0.0052(9) -0.0048(9) 0.0032(9)
C01X 0.0256(11) 0.0225(10) 0.0217(9) -0.0004(7) -0.0055(8) 0.0013(8)
C01Y 0.0222(10) 0.0242(10) 0.0195(9) -0.0034(7) -0.0064(8) -0.0014(8)
C01Z 0.0229(11) 0.0277(10) 0.0195(9) -0.0041(7) -0.0068(8) 0.0043(8)
C020 0.0274(11) 0.0255(10) 0.0222(10) -0.0042(8) -0.0027(8) -0.0051(9)
C021 0.0174(10) 0.0331(11) 0.0203(10) -0.0032(8) -0.0058(8) -0.0011(8)
C022 0.0241(11) 0.0264(10) 0.0216(10) 0.0009(8) -0.0051(8) -0.0029(8)
C023 0.0218(11) 0.0316(11) 0.0180(9) -0.0043(8) -0.0023(8) -0.0043(8)
C024 0.0280(11) 0.0263(10) 0.0240(10) 0.0020(8) -0.0067(8) 0.0016(9)
C025 0.0328(13) 0.0351(12) 0.0317(11) 0.0007(9) -0.0139(10) -0.0096(10)
C026 0.0290(12) 0.0333(12) 0.0360(12) -0.0076(9) -0.0155(10) 0.0043(10)
C027 0.0229(11) 0.0286(10) 0.0166(9) 0.0024(7) -0.0044(8) 0.0011(8)
C028 0.0191(10) 0.0268(10) 0.0244(10) -0.0094(8) -0.0047(8) -0.0010(8)
C029 0.0235(12) 0.0296(12) 0.0468(14) -0.0077(10) -0.0015(10) 0.0000(9)
C02A 0.0290(12) 0.0288(11) 0.0275(11) -0.0022(8) -0.0051(9) -0.0017(9)
C02B 0.0261(11) 0.0212(9) 0.0230(10) -0.0029(7) -0.0070(8) 0.0026(8)
C02C 0.0360(13) 0.0400(13) 0.0253(11) -0.0060(9) -0.0084(10) -0.0054(11)
C02D 0.0381(14) 0.0457(14) 0.0248(11) -0.0071(10) -0.0121(10) 0.0081(11)
C02E 0.0362(13) 0.0277(11) 0.0319(11) -0.0047(9) -0.0127(10) 0.0071(10)
C02F 0.0347(13) 0.0345(12) 0.0269(11) 0.0019(9) -0.0085(9) -0.0041(10)
C02G 0.0275(12) 0.0318(12) 0.0289(11) 0.0012(9) -0.0009(9) 0.0002(9)
C02H 0.0419(15) 0.0247(11) 0.0527(16) -0.0143(11) 0.0002(12) 0.0029(10)
C02I 0.0320(12) 0.0344(12) 0.0238(10) -0.0002(9) -0.0078(9) 0.0068(10)
C02J 0.0438(14) 0.0250(11) 0.0329(12) -0.0038(9) -0.0120(10) -0.0012(10)
C02K 0.0497(16) 0.0337(12) 0.0270(11) -0.0109(9) -0.0097(11) 0.0041(11)
C02L 0.0311(12) 0.0261(10) 0.0235(10) -0.0007(8) -0.0068(9) 0.0059(9)
C02M 0.0382(14) 0.0430(14) 0.0312(12) -0.0102(10) -0.0086(10) 0.0154(11)
C02N 0.0279(12) 0.0275(11) 0.0294(11) 0.0035(8) -0.0060(9) -0.0022(9)
C02O 0.0301(12) 0.0290(11) 0.0276(11) 0.0016(8) -0.0036(9) -0.0062(9)
C02P 0.0407(15) 0.0407(14) 0.0264(12) 0.0107(10) 0.0062(10) 0.0082(11)
C02Q 0.0295(12) 0.0347(12) 0.0282(11) -0.0083(9) 0.0050(9) -0.0023(10)
C02R 0.0394(14) 0.0373(13) 0.0276(11) 0.0018(9) -0.0083(10) -0.0152(11)
C02S 0.0389(14) 0.0414(13) 0.0314(12) -0.0059(10) -0.0185(10) 0.0096(11)
C02T 0.0342(13) 0.0294(11) 0.0286(11) -0.0067(9) -0.0096(9) -0.0001(10)
C02U 0.0339(13) 0.0364(12) 0.0258(11) -0.0002(9) -0.0055(9) -0.0097(10)
C02V 0.0329(13) 0.0383(13) 0.0301(12) -0.0004(9) -0.0105(10) 0.0014(10)
C02W 0.0388(14) 0.0302(12) 0.0392(13) -0.0085(10) -0.0226(11) 0.0038(10)
C02X 0.0444(15) 0.0350(13) 0.0366(13) -0.0191(10) 0.0037(11) -0.0020(11)
C02Y 0.0214(10) 0.0338(11) 0.0182(9) -0.0013(8) -0.0048(8) -0.0048(9)
C02Z 0.0322(13) 0.0239(11) 0.0351(12) -0.0044(9) -0.0047(10) -0.0047(9)
C030 0.0386(14) 0.0322(12) 0.0297(11) -0.0042(9) -0.0098(10) -0.0051(10)
C031 0.0344(13) 0.0376(13) 0.0279(11) 0.0064(9) -0.0100(10) -0.0066(10)
C032 0.0378(14) 0.0472(14) 0.0231(11) 0.0001(10) -0.0021(10) -0.0069(11)
C033 0.0327(12) 0.0259(10) 0.0255(10) -0.0017(8) -0.0104(9) 0.0073(9)
C034 0.0338(14) 0.0303(12) 0.0566(17) -0.0141(11) 0.0060(12) 0.0052(11)
C035 0.0256(11) 0.0310(11) 0.0281(11) 0.0017(9) -0.0052(9) -0.0027(9)
C036 0.0292(13) 0.0421(14) 0.0412(14) 0.0069(11) -0.0118(11) -0.0005(11)
C037 0.0263(12) 0.0313(11) 0.0292(11) -0.0036(9) -0.0098(9) -0.0019(9)
C038 0.0288(12) 0.0336(12) 0.0410(13) -0.0107(10) -0.0169(10) 0.0070(10)
C039 0.0295(12) 0.0298(12) 0.0376(13) -0.0126(9) -0.0025(10) 0.0024(10)
C03A 0.0443(15) 0.0433(14) 0.0229(11) -0.0068(9) 0.0002(10) 0.0076(11)
C03B 0.0347(13) 0.0257(11) 0.0354(12) -0.0113(9) 0.0044(10) -0.0013(10)
C03C 0.0482(16) 0.0356(14) 0.0497(16) 0.0059(11) -0.0200(13) -0.0010(12)
C03D 0.0265(12) 0.0403(14) 0.0406(13) 0.0123(11) -0.0027(10) -0.0043(10)
C03E 0.0516(17) 0.0326(13) 0.0411(14) 0.0087(11) -0.0149(12) -0.0037(12)
C03F 0.0325(13) 0.0417(13) 0.0260(11) -0.0004(9) -0.0147(9) 0.0001(10)
C03G 0.0488(16) 0.0444(14) 0.0254(11) -0.0160(10) -0.0019(10) -0.0096(12)
C03H 0.0355(14) 0.0473(15) 0.0350(13) 0.0084(11) -0.0163(11) -0.0125(11)
C03I 0.0397(14) 0.0347(12) 0.0263(11) -0.0016(9) -0.0085(10) 0.0112(11)
C03J 0.0245(12) 0.0313(11) 0.0310(11) -0.0063(9) -0.0017(9) -0.0025(9)
C03K 0.0306(12) 0.0311(11) 0.0258(11) -0.0002(9) -0.0129(9) 0.0010(9)
C03L 0.0401(14) 0.0437(14) 0.0222(11) 0.0032(9) -0.0022(9) 0.0169(12)
C03M 0.064(2) 0.0250(12) 0.0483(16) 0.0009(11) -0.0109(14) -0.0072(12)
C03N 0.0259(12) 0.0440(14) 0.0251(11) -0.0035(9) -0.0011(9) -0.0046(10)
C03O 0.0307(13) 0.0525(15) 0.0315(13) 0.0125(11) 0.0053(10) 0.0122(12)
C03P 0.0471(16) 0.0560(16) 0.0195(10) 0.0015(10) -0.0064(10) 0.0165(13)
C03Q 0.0461(15) 0.0247(11) 0.0450(14) -0.0036(10) -0.0253(12) -0.0018(10)
C03R 0.0620(19) 0.0333(13) 0.0382(14) -0.0072(10) -0.0154(13) -0.0104(12)
C03S 0.0269(13) 0.0676(19) 0.0280(12) -0.0031(12) 0.0050(10) 0.0010(12)
C03T 0.060(2) 0.0420(15) 0.0468(16) -0.0148(12) -0.0172(14) 0.0246(14)
C03U 0.069(2) 0.0310(13) 0.0625(19) -0.0072(13) -0.0314(17) 0.0140(14)
C03V 0.066(2) 0.0421(14) 0.0328(13) -0.0088(11) -0.0270(13) 0.0005(14)
C03W 0.0463(17) 0.0652(19) 0.0339(14) -0.0141(13) 0.0068(12) 0.0117(15)

loop_
_atom_type_symbol
_atom_type_description
_atom_type_scat_dispersion_real
_atom_type_scat_dispersion_imag
_atom_type_scat_source
C C 0.0181 0.0091 'International Tables Vol C Tables 4.2.6.8 and 6.1.1.4'
H H 0.0000 0.0000 'International Tables Vol C Tables 4.2.6.8 and 6.1.1.4'
N N 0.0311 0.0180 'International Tables Vol C Tables 4.2.6.8 and 6.1.1.4'
O O 0.0492 0.0322 'International Tables Vol C Tables 4.2.6.8 and 6.1.1.4'
S S 0.3331 0.5567 'International Tables Vol C Tables 4.2.6.8 and 6.1.1.4'

loop_
_geom_angle_atom_site_label_1
_geom_angle_atom_site_label_2
_geom_angle_atom_site_label_3
_geom_angle
C010 S001 C012 97.33(10)
C01B S002 C016 97.69(11)
C01L S003 C02L 98.20(11)
C02A S004 C02N 98.92(11)
C00L N00B C00N 111.61(18)
C00L N00B C020 122.43(18)
C00N N00B C020 124.17(19)
C00Q N00E C01G 122.37(17)
C011 N00E C00Q 111.65(17)
C011 N00E C01G 125.94(18)
C013 N00F C021 125.73(18)
C013 N00F C027 111.34(18)
C027 N00F C021 122.93(18)
C00W N00G C01O 114.15(17)
C015 N00G C00W 119.93(17)
C015 N00G C01O 120.84(18)
C00V N00H C01P 121.55(19)
C00V N00H C028 122.94(17)
C01P N00H C028 114.37(18)
C00X N00I C01R 120.77(19)
C00X N00I C01V 119.68(18)
C01V N00I C01R 115.96(19)
C017 N00J C00U 114.95(17)
C01F N00J C00U 121.86(17)
C01F N00J C017 121.73(17)
C00M N00K C033 125.08(19)
C01S N00K C00M 111.74(18)
C01S N00K C033 121.6(2)
O005 C00L N00B 124.9(2)
O005 C00L C01J 129.1(2)
N00B C00L C01J 105.98(18)
O009 C00M N00K 124.8(2)
O009 C00M C00P 129.7(2)
N00K C00M C00P 105.53(19)
O006 C00N N00B 125.1(2)
O006 C00N C01C 129.1(2)
N00B C00N C01C 105.85(18)
C014 C00O C01E 119.7(2)
C014 C00O C027 108.44(18)
C01E C00O C027 131.8(2)
C00T C00P C00M 131.9(2)
C00T C00P C02B 119.6(2)
C02B C00P C00M 108.45(19)
O00A C00Q N00E 124.0(2)
O00A C00Q C00R 129.9(2)
N00E C00Q C00R 106.13(17)
C018 C00R C00Q 108.39(18)
C02Y C00R C00Q 131.60(19)
C02Y C00R C018 120.0(2)
C012 C00S H00S 120.1
C01H C00S H00S 120.1
C01H C00S C012 119.8(2)
C00P C00T H00T 120.7
C00P C00T C022 118.6(2)
C022 C00T H00T 120.7
C01B C00U N00J 118.6(2)
C01B C00U C02T 119.8(2)
C02T C00U N00J 121.5(2)
N00H C00V C01I 120.82(19)
N00H C00V C01Z 120.17(19)
C01I C00V C01Z 119.0(2)
C01L C00W N00G 119.3(2)
C01L C00W C02I 119.7(2)
C02I C00W N00G 121.1(2)
N00I C00X C01A 120.30(19)
N00I C00X C024 120.7(2)
C024 C00X C01A 119.0(2)
C01X C00Y C020 121.05(19)
C01X C00Y C029 119.5(2)
C029 C00Y C020 119.5(2)
C019 C00Z C01U 119.5(2)
C019 C00Z C033 119.47(19)
C01U C00Z C033 121.1(2)
C01P C010 S001 118.74(17)
C01P C010 C02C 120.6(2)
C02C C010 S001 120.62(19)
O007 C011 N00E 125.5(2)
O007 C011 C018 128.9(2)
N00E C011 C018 105.58(18)
C00S C012 S001 120.34(17)
C00S C012 C028 120.4(2)
C028 C012 S001 119.26(17)
O00C C013 N00F 125.3(2)
O00C C013 C014 128.6(2)
N00F C013 C014 106.09(18)
C00O C014 C013 108.06(19)
C01I C014 C00O 123.4(2)
C01I C014 C013 128.45(19)
N00G C015 C01D 120.19(19)
N00G C015 C022 120.66(18)
C022 C015 C01D 119.15(19)
C017 C016 S002 119.70(16)
C017 C016 C026 120.3(2)
C026 C016 S002 119.99(19)
C016 C017 N00J 118.7(2)
C016 C017 C01W 119.6(2)
C01W C017 N00J 121.7(2)
C00R C018 C011 108.14(18)
C01Y C018 C00R 123.05(19)
C01Y C018 C011 128.77(19)
C00Z C019 H019 119.4
C025 C019 C00Z 121.2(2)
C025 C019 H019 119.4
C00X C01A H01A 121.1
C01J C01A C00X 117.9(2)
C01J C01A H01A 121.1
C00U C01B S002 119.99(17)
C00U C01B C01N 120.5(2)
C01N C01B S002 119.4(2)
C01J C01C C00N 108.79(19)
C01Q C01C C00N 131.2(2)
C01Q C01C C01J 119.9(2)
C015 C01D H01D 121.1
C02B C01D C015 117.9(2)
C02B C01D H01D 121.1
C00O C01E H01E 120.8
C00O C01E C01Z 118.5(2)
C01Z C01E H01E 120.8
N00J C01F C01Y 120.42(18)
N00J C01F C023 120.80(19)
C023 C01F C01Y 118.77(19)
N00E C01G H01G 106.3
N00E C01G C01K 112.73(19)
N00E C01G C03N 112.49(19)
C01K C01G H01G 106.3
C01K C01G C03N 112.14(19)
C03N C01G H01G 106.3
C00S C01H H01H 119.8
C00S C01H C02U 120.3(2)
C02U C01H H01H 119.8
C00V C01I H01I 121.3
C014 C01I C00V 117.46(19)
C014 C01I H01I 121.3
C01A C01J C00L 129.3(2)
C01A C01J C01C 122.9(2)
C01C C01J C00L 107.74(19)
C02M C01K C01G 120.1(2)
C02V C01K C01G 120.5(2)
C02V C01K C02M 119.3(2)
C00W C01L S003 119.06(17)
C00W C01L C03D 120.2(2)
C03D C01L S003 120.7(2)
C02A C01M H01M 120.2
C032 C01M H01M 120.2
C032 C01M C02A 119.5(2)
C01B C01N H01N 120.2
C03A C01N C01B 119.6(2)
C03A C01N H01N 120.2
C02G C01O N00G 120.8(2)
C02L C01O N00G 119.3(2)
C02L C01O C02G 119.8(2)
C010 C01P N00H 119.16(19)
C010 C01P C039 119.8(2)
C039 C01P N00H 121.0(2)
C01C C01Q H01Q 120.7
C01C C01Q C024 118.6(2)
C024 C01Q H01Q 120.7
C02A C01R N00I 118.7(2)
C035 C01R N00I 121.0(2)
C035 C01R C02A 120.2(2)
O008 C01S N00K 125.1(2)
O008 C01S C02B 128.9(2)
N00K C01S C02B 105.96(19)
C02F C01T C021 120.6(2)
C02F C01T C030 119.9(2)
C030 C01T C021 119.4(2)
C00Z C01U C038 121.6(2)
C02E C01U C00Z 118.5(2)
C02E C01U C038 119.8(2)
C02N C01V N00I 119.6(2)
C02N C01V C02O 119.8(2)
C02O C01V N00I 120.6(2)
C017 C01W H01W 120.0
C03I C01W C017 119.9(2)
C03I C01W H01W 120.0
C00Y C01X C02Z 118.9(2)
C00Y C01X C03J 121.57(19)
C02Z C01X C03J 119.5(2)
C018 C01Y C01F 117.61(19)
C018 C01Y H01Y 121.2
C01F C01Y H01Y 121.2
C00V C01Z H01Z 119.1
C01E C01Z C00V 121.75(19)
C01E C01Z H01Z 119.1
N00B C020 C00Y 110.17(17)
N00B C020 H020 106.9
N00B C020 C03B 112.12(19)
C00Y C020 H020 106.9
C03B C020 C00Y 113.34(19)
C03B C020 H020 106.9
N00F C021 C01T 112.54(17)
N00F C021 H021 106.3
N00F C021 C03K 112.49(19)
C01T C021 H021 106.3
C03K C021 C01T 112.29(18)
C03K C021 H021 106.3
C00T C022 C015 121.56(19)
C00T C022 H022 119.2
C015 C022 H022 119.2
C01F C023 H023 118.9
C02Y C023 C01F 122.10(19)
C02Y C023 H023 118.9
C00X C024 H024 119.2
C01Q C024 C00X 121.6(2)
C01Q C024 H024 119.2
C019 C025 H025 120.2
C019 C025 C02J 119.6(2)
C02J C025 H025 120.2
C016 C026 H026 120.3
C02S C026 C016 119.4(2)
C02S C026 H026 120.3
O00D C027 N00F 123.6(2)
O00D C027 C00O 130.4(2)
N00F C027 C00O 105.98(18)
C012 C028 N00H 118.18(19)
C037 C028 N00H 122.3(2)
C037 C028 C012 119.5(2)
C00Y C029 H029 119.6
C034 C029 C00Y 120.9(2)
C034 C029 H029 119.6
C01M C02A S004 119.72(19)
C01R C02A S004 120.41(18)
C01R C02A C01M 119.9(2)
C00P C02B C01S 108.27(19)
C01D C02B C00P 123.2(2)
C01D C02B C01S 128.6(2)
C010 C02C H02C 120.3
C03G C02C C010 119.3(2)
C03G C02C H02C 120.3
C02L C02D H02D 120.6
C03P C02D H02D 120.6
C03P C02D C02L 118.8(3)
C01U C02E H02E 119.2
C02J C02E C01U 121.7(2)
C02J C02E H02E 119.2
C01T C02F H02F 119.5
C03E C02F C01T 121.0(2)
C03E C02F H02F 119.5
C01O C02G H02G 120.5
C02P C02G C01O 119.0(2)
C02P C02G H02G 120.5
C02Z C02H H02H 120.0
C034 C02H H02H 120.0
C034 C02H C02Z 120.0(2)
C00W C02I H02I 120.0
C03L C02I C00W 120.1(3)
C03L C02I H02I 120.0
C025 C02J H02J 120.2
C02E C02J C025 119.6(2)
C02E C02J H02J 120.2
C02T C02K H02K 119.5
C03A C02K H02K 119.5
C03A C02K C02T 120.9(2)
C01O C02L S003 119.33(16)
C01O C02L C02D 121.1(2)
C02D C02L S003 119.6(2)
C01K C02M C03W 121.8(3)
C03T C02M C01K 118.5(3)
C03T C02M C03W 119.7(2)
C01V C02N S004 119.75(18)
C01V C02N C036 120.3(2)
C036 C02N S004 119.99(19)
C01V C02O H02O 120.1
C02R C02O C01V 119.8(2)
C02R C02O H02O 120.1
C02G C02P H02P 119.6
C03P C02P C02G 120.8(2)
C03P C02P H02P 119.6
H02L C02Q H02M 108.2
C03B C02Q H02L 109.7
C03B C02Q H02M 109.7
C03J C02Q H02L 109.7
C03J C02Q H02M 109.7
C03J C02Q C03B 109.63(19)
C02O C02R H02R 119.9
C03H C02R C02O 120.2(2)
C03H C02R H02R 119.9
C026 C02S H02S 119.7
C03I C02S C026 120.6(2)
C03I C02S H02S 119.7
C00U C02T H02T 120.3
C02K C02T C00U 119.3(2)
C02K C02T H02T 120.3
C01H C02U H02U 120.0
C037 C02U C01H 119.9(2)
C037 C02U H02U 120.0
C01K C02V H02V 119.3
C01K C02V C03C 121.3(3)
C03C C02V H02V 119.3
H02A C02W H02B 108.2
C038 C02W H02A 109.7
C038 C02W H02B 109.7
C03Q C02W H02A 109.7
C03Q C02W H02B 109.7
C03Q C02W C038 109.7(2)
C039 C02X H02X 119.5
C03G C02X H02X 119.5
C03G C02X C039 120.9(2)
C00R C02Y C023 118.40(19)
C00R C02Y H02Y 120.8
C023 C02Y H02Y 120.8
C01X C02Z H02Z 119.4
C02H C02Z C01X 121.1(2)
C02H C02Z H02Z 119.4
C01T C030 C03R 118.0(2)
C01T C030 C03V 122.6(2)
C03R C030 C03V 119.4(2)
C032 C031 H031 119.9
C032 C031 C035 120.3(2)
C035 C031 H031 119.9
C01M C032 H032 119.8
C031 C032 C01M 120.3(2)
C031 C032 H032 119.8
N00K C033 C00Z 110.41(18)
N00K C033 H033 106.7
N00K C033 C03Q 112.4(2)
C00Z C033 H033 106.7
C00Z C033 C03Q 113.53(19)
C03Q C033 H033 106.7
C029 C034 H034 120.2
C02H C034 C029 119.6(2)
C02H C034 H034 120.2
C01R C035 H035 120.2
C031 C035 C01R 119.5(2)
C031 C035 H035 120.2
C02N C036 H036 120.3
C03H C036 C02N 119.4(2)
C03H C036 H036 120.3
C028 C037 H037 120.0
C02U C037 C028 120.0(2)
C02U C037 H037 120.0
C01U C038 C02W 112.8(2)
C01U C038 H03V 109.0
C01U C038 H03W 109.0
C02W C038 H03V 109.0
C02W C038 H03W 109.0
H03V C038 H03W 107.8
C01P C039 H039 120.3
C02X C039 C01P 119.4(2)
C02X C039 H039 120.3
C01N C03A C02K 119.7(2)
C01N C03A H03I 120.2
C02K C03A H03I 120.2
C020 C03B C02Q 109.70(19)
C020 C03B H1AA 109.7
C020 C03B H 109.7
C02Q C03B H1AA 109.7
C02Q C03B H 109.7
H1AA C03B H 108.2
C02V C03C H03J 120.2
C03U C03C C02V 119.5(3)
C03U C03C H03J 120.2
C01L C03D H03X 120.2
C03O C03D C01L 119.6(3)
C03O C03D H03X 120.2
C02F C03E H03E 120.1
C02F C03E C03M 119.7(2)
C03M C03E H03E 120.1
H03A C03F H03B 108.1
C03K C03F H03A 109.6
C03K C03F H03B 109.6
C03K C03F C03V 110.3(2)
C03V C03F H03A 109.6
C03V C03F H03B 109.6
C02C C03G H03G 120.1
C02X C03G C02C 119.9(2)
C02X C03G H03G 120.1
C02R C03H C036 120.4(2)
C02R C03H H2AA 119.8
C036 C03H H2AA 119.8
C01W C03I H03K 120.0
C02S C03I C01W 120.0(2)
C02S C03I H03K 120.0
C01X C03J C02Q 112.8(2)
C01X C03J H3AA 109.0
C01X C03J HA 109.0
C02Q C03J H3AA 109.0
C02Q C03J HA 109.0
H3AA C03J HA 107.8
C021 C03K H03C 109.9
C021 C03K H03D 109.9
C03F C03K C021 108.8(2)
C03F C03K H03C 109.9
C03F C03K H03D 109.9
H03C C03K H03D 108.3
C02I C03L H03Y 119.9
C02I C03L C03O 120.2(2)
C03O C03L H03Y 119.9
C03E C03M H03M 120.3
C03R C03M C03E 119.5(3)
C03R C03M H03M 120.3
C01G C03N H03L 110.1
C01G C03N H03N 110.1
H03L C03N H03N 108.4
C03S C03N C01G 108.0(2)
C03S C03N H03L 110.1
C03S C03N H03N 110.1
C03D C03O H03Z 119.9
C03L C03O C03D 120.2(2)
C03L C03O H03Z 119.9
C02D C03P H03 119.8
C02P C03P C02D 120.4(2)
C02P C03P H03 119.8
C02W C03Q C033 110.0(2)
C02W C03Q H0AA 109.7
C02W C03Q HB 109.7
C033 C03Q H0AA 109.7
C033 C03Q HB 109.7
H0AA C03Q HB 108.2
C030 C03R H03R 119.0
C03M C03R C030 121.9(3)
C03M C03R H03R 119.0
C03N C03S H03O 109.7
C03N C03S H03P 109.7
H03O C03S H03P 108.2
C03W C03S C03N 110.0(2)
C03W C03S H03O 109.7
C03W C03S H03P 109.7
C02M C03T H03T 119.1
C03U C03T C02M 121.8(3)
C03U C03T H03T 119.1
C03C C03U H03U 120.2
C03T C03U C03C 119.6(3)
C03T C03U H03U 120.2
C030 C03V C03F 113.9(2)
C030 C03V H03F 108.8
C030 C03V H03H 108.8
C03F C03V H03F 108.8
C03F C03V H03H 108.8
H03F C03V H03H 107.7
C02M C03W H03Q 108.9
C02M C03W H03S 108.9
C03S C03W C02M 113.4(2)
C03S C03W H03Q 108.9
C03S C03W H03S 108.9
H03Q C03W H03S 107.7

loop_
_geom_bond_atom_site_label_1
_geom_bond_atom_site_label_2
_geom_bond_distance
S001 C010 1.773(2)
S001 C012 1.774(2)
S002 C016 1.769(2)
S002 C01B 1.765(2)
S003 C01L 1.768(2)
S003 C02L 1.771(2)
S004 C02A 1.769(2)
S004 C02N 1.770(2)
O005 C00L 1.212(3)
O006 C00N 1.209(3)
O007 C011 1.208(3)
O008 C01S 1.209(3)
O009 C00M 1.205(3)
O00A C00Q 1.211(3)
N00B C00L 1.396(3)
N00B C00N 1.409(3)
N00B C020 1.471(3)
O00C C013 1.210(3)
O00D C027 1.210(3)
N00E C00Q 1.409(3)
N00E C011 1.395(3)
N00E C01G 1.461(3)
N00F C013 1.389(3)
N00F C021 1.461(3)
N00F C027 1.411(3)
N00G C00W 1.431(3)
N00G C015 1.402(3)
N00G C01O 1.433(3)
N00H C00V 1.395(3)
N00H C01P 1.428(3)
N00H C028 1.429(3)
N00I C00X 1.400(3)
N00I C01R 1.436(3)
N00I C01V 1.427(3)
N00J C00U 1.438(3)
N00J C017 1.428(3)
N00J C01F 1.399(3)
N00K C00M 1.415(3)
N00K C01S 1.393(3)
N00K C033 1.466(3)
C00L C01J 1.493(3)
C00M C00P 1.482(3)
C00N C01C 1.475(3)
C00O C014 1.383(3)
C00O C01E 1.385(3)
C00O C027 1.474(3)
C00P C00T 1.385(3)
C00P C02B 1.389(3)
C00Q C00R 1.473(3)
C00R C018 1.387(3)
C00R C02Y 1.382(3)
C00S H00S 0.9300
C00S C012 1.384(3)
C00S C01H 1.383(4)
C00T H00T 0.9300
C00T C022 1.392(3)
C00U C01B 1.383(3)
C00U C02T 1.394(3)
C00V C01I 1.411(3)
C00V C01Z 1.414(3)
C00W C01L 1.390(4)
C00W C02I 1.391(3)
C00X C01A 1.414(3)
C00X C024 1.411(3)
C00Y C01X 1.394(3)
C00Y C020 1.525(3)
C00Y C029 1.396(3)
C00Z C019 1.392(3)
C00Z C01U 1.399(3)
C00Z C033 1.524(3)
C010 C01P 1.388(3)
C010 C02C 1.390(3)
C011 C018 1.497(3)
C012 C028 1.396(3)
C013 C014 1.489(3)
C014 C01I 1.377(3)
C015 C01D 1.411(3)
C015 C022 1.409(3)
C016 C017 1.390(3)
C016 C026 1.392(3)
C017 C01W 1.392(3)
C018 C01Y 1.376(3)
C019 H019 0.9300
C019 C025 1.383(4)
C01A H01A 0.9300
C01A C01J 1.369(3)
C01B C01N 1.397(3)
C01C C01J 1.390(3)
C01C C01Q 1.381(3)
C01D H01D 0.9300
C01D C02B 1.373(3)
C01E H01E 0.9300
C01E C01Z 1.386(3)
C01F C01Y 1.418(3)
C01F C023 1.409(3)
C01G H01G 0.9800
C01G C01K 1.523(3)
C01G C03N 1.527(3)
C01H H01H 0.9300
C01H C02U 1.390(4)
C01I H01I 0.9300
C01K C02M 1.400(3)
C01K C02V 1.389(4)
C01L C03D 1.393(3)
C01M H01M 0.9300
C01M C02A 1.396(3)
C01M C032 1.387(4)
C01N H01N 0.9300
C01N C03A 1.386(4)
C01O C02G 1.392(3)
C01O C02L 1.380(3)
C01P C039 1.392(3)
C01Q H01Q 0.9300
C01Q C024 1.385(3)
C01R C02A 1.392(3)
C01R C035 1.390(3)
C01S C02B 1.488(3)
C01T C021 1.527(3)
C01T C02F 1.392(3)
C01T C030 1.395(3)
C01U C02E 1.397(3)
C01U C038 1.508(3)
C01V C02N 1.392(3)
C01V C02O 1.397(3)
C01W H01W 0.9300
C01W C03I 1.388(3)
C01X C02Z 1.395(3)
C01X C03J 1.509(3)
C01Y H01Y 0.9300
C01Z H01Z 0.9300
C020 H020 0.9800
C020 C03B 1.523(3)
C021 H021 0.9800
C021 C03K 1.526(3)
C022 H022 0.9300
C023 H023 0.9300
C023 C02Y 1.384(3)
C024 H024 0.9300
C025 H025 0.9300
C025 C02J 1.387(4)
C026 H026 0.9300
C026 C02S 1.382(4)
C028 C037 1.390(3)
C029 H029 0.9300
C029 C034 1.388(4)
C02C H02C 0.9300
C02C C03G 1.390(4)
C02D H02D 0.9300
C02D C02L 1.391(3)
C02D C03P 1.383(4)
C02E H02E 0.9300
C02E C02J 1.378(4)
C02F H02F 0.9300
C02F C03E 1.380(4)
C02G H02G 0.9300
C02G C02P 1.389(4)
C02H H02H 0.9300
C02H C02Z 1.384(4)
C02H C034 1.375(4)
C02I H02I 0.9300
C02I C03L 1.383(4)
C02J H02J 0.9300
C02K H02K 0.9300
C02K C02T 1.388(4)
C02K C03A 1.387(4)
C02M C03T 1.397(4)
C02M C03W 1.515(4)
C02N C036 1.394(3)
C02O H02O 0.9300
C02O C02R 1.386(4)
C02P H02P 0.9300
C02P C03P 1.380(5)
C02Q H02L 0.9700
C02Q H02M 0.9700
C02Q C03B 1.524(4)
C02Q C03J 1.517(3)
C02R H02R 0.9300
C02R C03H 1.386(4)
C02S H02S 0.9300
C02S C03I 1.380(4)
C02T H02T 0.9300
C02U H02U 0.9300
C02U C037 1.389(3)
C02V H02V 0.9300
C02V C03C 1.389(4)
C02W H02A 0.9700
C02W H02B 0.9700
C02W C038 1.523(3)
C02W C03Q 1.523(3)
C02X H02X 0.9300
C02X C039 1.384(4)
C02X C03G 1.383(5)
C02Y H02Y 0.9300
C02Z H02Z 0.9300
C030 C03R 1.401(4)
C030 C03V 1.512(4)
C031 H031 0.9300
C031 C032 1.387(4)
C031 C035 1.389(3)
C032 H032 0.9300
C033 H033 0.9800
C033 C03Q 1.525(4)
C034 H034 0.9300
C035 H035 0.9300
C036 H036 0.9300
C036 C03H 1.392(4)
C037 H037 0.9300
C038 H03V 0.9700
C038 H03W 0.9700
C039 H039 0.9300
C03A H03I 0.9300
C03B H1AA 0.9700
C03B H 0.9700
C03C H03J 0.9300
C03C C03U 1.380(5)
C03D H03X 0.9300
C03D C03O 1.388(4)
C03E H03E 0.9300
C03E C03M 1.386(4)
C03F H03A 0.9700
C03F H03B 0.9700
C03F C03K 1.519(3)
C03F C03V 1.519(4)
C03G H03G 0.9300
C03H H2AA 0.9300
C03I H03K 0.9300
C03J H3AA 0.9700
C03J HA 0.9700
C03K H03C 0.9700
C03K H03D 0.9700
C03L H03Y 0.9300
C03L C03O 1.385(5)
C03M H03M 0.9300
C03M C03R 1.375(4)
C03N H03L 0.9700
C03N H03N 0.9700
C03N C03S 1.518(4)
C03O H03Z 0.9300
C03P H03 0.9300
C03Q H0AA 0.9700
C03Q HB 0.9700
C03R H03R 0.9300
C03S H03O 0.9700
C03S H03P 0.9700
C03S C03W 1.515(5)
C03T H03T 0.9300
C03T C03U 1.378(5)
C03U H03U 0.9300
C03V H03F 0.9700
C03V H03H 0.9700
C03W H03Q 0.9700
C03W H03S 0.9700

loop_
_geom_torsion_atom_site_label_1
_geom_torsion_atom_site_label_2
_geom_torsion_atom_site_label_3
_geom_torsion_atom_site_label_4
_geom_torsion
S001 C010 C01P N00H 0.6(3)
S001 C010 C01P C039 -177.16(19)
S001 C010 C02C C03G 179.5(2)
S001 C012 C028 N00H -0.6(3)
S001 C012 C028 C037 176.62(17)
S002 C016 C017 N00J 1.8(2)
S002 C016 C017 C01W 179.60(16)
S002 C016 C026 C02S 177.33(18)
S002 C01B C01N C03A 175.17(19)
S003 C01L C03D C03O -178.70(18)
S004 C02N C036 C03H -178.2(2)
O005 C00L C01J C01A 0.1(4)
O005 C00L C01J C01C 178.7(2)
O006 C00N C01C C01J -177.5(2)
O006 C00N C01C C01Q -0.7(4)
O007 C011 C018 C00R -178.2(2)
O007 C011 C018 C01Y -0.4(4)
O008 C01S C02B C00P 176.3(2)
O008 C01S C02B C01D -3.0(4)
O009 C00M C00P C00T 0.0(5)
O009 C00M C00P C02B -179.2(3)
O00A C00Q C00R C018 -176.7(2)
O00A C00Q C00R C02Y 5.7(4)
N00B C00L C01J C01A -179.1(2)
N00B C00L C01J C01C -0.5(2)
N00B C00N C01C C01J 1.3(2)
N00B C00N C01C C01Q 178.1(2)
N00B C020 C03B C02Q 172.27(19)
O00C C013 C014 C00O -177.4(2)
O00C C013 C014 C01I 5.2(4)
N00E C00Q C00R C018 3.3(2)
N00E C00Q C00R C02Y -174.3(2)
N00E C011 C018 C00R 1.3(2)
N00E C011 C018 C01Y 179.1(2)
N00E C01G C01K C02M -151.9(2)
N00E C01G C01K C02V 32.0(3)
N00E C01G C03N C03S -177.4(2)
N00F C013 C014 C00O 2.6(2)
N00F C013 C014 C01I -174.8(2)
N00F C021 C03K C03F -177.24(18)
N00G C00W C01L S003 1.6(3)
N00G C00W C01L C03D -178.2(2)
N00G C00W C02I C03L 176.87(19)
N00G C015 C01D C02B 178.4(2)
N00G C015 C022 C00T -178.1(2)
N00G C01O C02G C02P 179.9(2)
N00G C01O C02L S003 -2.1(3)
N00G C01O C02L C02D 179.4(2)
N00H C00V C01I C014 -177.37(19)
N00H C00V C01Z C01E 177.44(19)
N00H C01P C039 C02X 179.3(2)
N00H C028 C037 C02U -179.1(2)
N00I C00X C01A C01J 178.65(19)
N00I C00X C024 C01Q -178.2(2)
N00I C01R C02A S004 -2.3(3)
N00I C01R C02A C01M 178.2(2)
N00I C01R C035 C031 -177.1(2)
N00I C01V C02N S004 2.1(3)
N00I C01V C02N C036 -176.7(2)
N00I C01V C02O C02R 175.7(2)
N00J C00U C01B S002 3.5(3)
N00J C00U C01B C01N -179.7(2)
N00J C00U C02T C02K -179.7(2)
N00J C017 C01W C03I -178.98(19)
N00J C01F C01Y C018 -179.61(19)
N00J C01F C023 C02Y 178.8(2)
N00K C00M C00P C00T 179.6(2)
N00K C00M C00P C02B 0.4(3)
N00K C01S C02B C00P -2.2(2)
N00K C01S C02B C01D 178.5(2)
N00K C033 C03Q C02W 172.1(2)
C00L N00B C00N O006 177.1(2)
C00L N00B C00N C01C -1.7(2)
C00L N00B C020 C00Y -105.3(2)
C00L N00B C020 C03B 127.5(2)
C00M N00K C01S O008 -176.1(2)
C00M N00K C01S C02B 2.4(3)
C00M N00K C033 C00Z 63.5(3)
C00M N00K C033 C03Q -64.4(3)
C00M C00P C00T C022 -180.0(2)
C00M C00P C02B C01D -179.5(2)
C00M C00P C02B C01S 1.1(3)
C00N N00B C00L O005 -177.9(2)
C00N N00B C00L C01J 1.4(2)
C00N N00B C020 C00Y 58.2(3)
C00N N00B C020 C03B -69.0(3)
C00N C01C C01J C00L -0.5(2)
C00N C01C C01J C01A 178.21(18)
C00N C01C C01Q C024 -177.0(2)
C00O C014 C01I C00V -0.4(3)
C00O C01E C01Z C00V 0.1(3)
C00P C00T C022 C015 -0.6(3)
C00Q N00E C011 O007 -179.6(2)
C00Q N00E C011 C018 0.9(2)
C00Q N00E C01G C01K -110.9(2)
C00Q N00E C01G C03N 121.1(2)
C00Q C00R C018 C011 -2.8(2)
C00Q C00R C018 C01Y 179.2(2)
C00Q C00R C02Y C023 179.4(2)
C00R C018 C01Y C01F 0.8(3)
C00S C012 C028 N00H -179.8(2)
C00S C012 C028 C037 -2.5(3)
C00S C01H C02U C037 -1.7(4)
C00T C00P C02B C01D 1.1(3)
C00T C00P C02B C01S -178.2(2)
C00U N00J C017 C016 46.3(3)
C00U N00J C017 C01W -131.5(2)
C00U N00J C01F C01Y -168.4(2)
C00U N00J C01F C023 10.1(3)
C00U C01B C01N C03A -1.6(3)
C00V N00H C01P C010 118.5(2)
C00V N00H C01P C039 -63.7(3)
C00V N00H C028 C012 -118.6(2)
C00V N00H C028 C037 64.3(3)
C00W N00G C015 C01D 13.0(3)
C00W N00G C015 C022 -167.2(2)
C00W N00G C01O C02G -128.0(2)
C00W N00G C01O C02L 48.8(3)
C00W C01L C03D C03O 1.1(3)
C00W C02I C03L C03O 1.5(3)
C00X N00I C01R C02A -112.2(2)
C00X N00I C01R C035 69.9(3)
C00X N00I C01V C02N 112.4(2)
C00X N00I C01V C02O -67.4(3)
C00X C01A C01J C00L 178.5(2)
C00X C01A C01J C01C 0.1(3)
C00Y C01X C02Z C02H -0.4(4)
C00Y C01X C03J C02Q -20.3(3)
C00Y C020 C03B C02Q 46.8(3)
C00Y C029 C034 C02H -2.4(4)
C00Z C019 C025 C02J -0.5(4)
C00Z C01U C02E C02J -0.6(4)
C00Z C01U C038 C02W -20.1(3)
C00Z C033 C03Q C02W 45.9(3)
C010 S001 C012 C00S 141.62(19)
C010 S001 C012 C028 -37.5(2)
C010 C01P C039 C02X -3.0(4)
C010 C02C C03G C02X -1.8(4)
C011 N00E C00Q O00A 177.4(2)
C011 N00E C00Q C00R -2.6(3)
C011 N00E C01G C01K 66.5(3)
C011 N00E C01G C03N -61.5(3)
C011 C018 C01Y C01F -176.7(2)
C012 S001 C010 C01P 37.5(2)
C012 S001 C010 C02C -140.0(2)
C012 C00S C01H C02U 3.0(4)
C012 C028 C037 C02U 3.8(3)
C013 N00F C021 C01T 75.1(3)
C013 N00F C021 C03K -52.9(3)
C013 N00F C027 O00D 177.7(2)
C013 N00F C027 C00O -0.7(2)
C013 C014 C01I C00V 176.7(2)
C014 C00O C01E C01Z 2.9(3)
C014 C00O C027 O00D -175.9(2)
C014 C00O C027 N00F 2.4(2)
C015 N00G C00W C01L 106.5(2)
C015 N00G C00W C02I -74.1(3)
C015 N00G C01O C02G 77.3(3)
C015 N00G C01O C02L -105.9(2)
C015 C01D C02B C00P 0.0(3)
C015 C01D C02B C01S 179.2(2)
C016 S002 C01B C00U 34.38(19)
C016 S002 C01B C01N -142.46(18)
C016 C017 C01W C03I 3.3(3)
C016 C026 C02S C03I 2.9(4)
C017 N00J C00U C01B -49.4(3)
C017 N00J C00U C02T 126.8(2)
C017 N00J C01F C01Y -2.8(3)
C017 N00J C01F C023 175.6(2)
C017 C016 C026 C02S -1.7(3)
C017 C01W C03I C02S -2.1(3)
C018 C00R C02Y C023 2.0(3)
C019 C00Z C01U C02E -0.2(3)
C019 C00Z C01U C038 -179.3(2)
C019 C00Z C033 N00K 38.9(3)
C019 C00Z C033 C03Q 166.1(2)
C019 C025 C02J C02E -0.2(4)
C01A C00X C024 C01Q 2.0(3)
C01B S002 C016 C017 -37.16(18)
C01B S002 C016 C026 143.81(18)
C01B C00U C02T C02K -3.6(3)
C01B C01N C03A C02K -1.3(4)
C01C C01Q C024 C00X -1.0(3)
C01D C015 C022 C00T 1.7(3)
C01E C00O C014 C013 179.56(19)
C01E C00O C014 C01I -2.8(3)
C01E C00O C027 O00D 1.0(4)
C01E C00O C027 N00F 179.3(2)
C01F N00J C00U C01B 117.0(2)
C01F N00J C00U C02T -66.8(3)
C01F N00J C017 C016 -120.2(2)
C01F N00J C017 C01W 62.1(3)
C01F C023 C02Y C00R 0.8(3)
C01G N00E C00Q O00A -4.8(4)
C01G N00E C00Q C00R 175.2(2)
C01G N00E C011 O007 2.7(4)
C01G N00E C011 C018 -176.8(2)
C01G C01K C02M C03T -177.1(2)
C01G C01K C02M C03W 3.6(4)
C01G C01K C02V C03C 177.1(2)
C01G C03N C03S C03W -66.7(3)
C01H C00S C012 S001 -179.99(19)
C01H C00S C012 C028 -0.8(3)
C01H C02U C037 C028 -1.8(4)
C01I C00V C01Z C01E -3.4(3)
C01J C01C C01Q C024 -0.5(3)
C01K C01G C03N C03S 54.3(3)
C01K C02M C03T C03U 0.1(4)
C01K C02M C03W C03S -15.1(4)
C01K C02V C03C C03U -0.2(4)
C01L S003 C02L C01O -35.25(19)
C01L S003 C02L C02D 143.24(19)
C01L C00W C02I C03L -3.7(3)
C01L C03D C03O C03L -3.3(4)
C01O N00G C00W C01L -48.5(3)
C01O N00G C00W C02I 130.9(2)
C01O N00G C015 C01D 166.3(2)
C01O N00G C015 C022 -13.9(3)
C01O C02G C02P C03P 0.0(4)
C01P N00H C00V C01I -177.4(2)
C01P N00H C00V C01Z 1.8(3)
C01P N00H C028 C012 49.3(3)
C01P N00H C028 C037 -127.8(2)
C01P C010 C02C C03G 2.0(4)
C01Q C01C C01J C00L -177.72(18)
C01Q C01C C01J C01A 1.0(3)
C01R N00I C00X C01A 160.8(2)
C01R N00I C00X C024 -18.9(3)
C01R N00I C01V C02N -46.4(3)
C01R N00I C01V C02O 133.8(2)
C01S N00K C00M O009 177.8(2)
C01S N00K C00M C00P -1.8(3)
C01S N00K C033 C00Z -101.1(2)
C01S N00K C033 C03Q 131.0(2)
C01T C021 C03K C03F 54.6(3)
C01T C02F C03E C03M -1.0(4)
C01T C030 C03R C03M -0.9(5)
C01T C030 C03V C03F -15.2(4)
C01U C00Z C019 C025 0.8(3)
C01U C00Z C033 N00K -142.9(2)
C01U C00Z C033 C03Q -15.7(3)
C01U C02E C02J C025 0.8(4)
C01V N00I C00X C01A 3.0(3)
C01V N00I C00X C024 -176.7(2)
C01V N00I C01R C02A 46.4(3)
C01V N00I C01R C035 -131.5(2)
C01V C02N C036 C03H 0.6(4)
C01V C02O C02R C03H 1.5(4)
C01X C00Y C020 N00B -143.3(2)
C01X C00Y C020 C03B -16.7(3)
C01X C00Y C029 C034 2.4(4)
C01Y C01F C023 C02Y -2.8(3)
C01Z C00V C01I C014 3.4(3)
C020 N00B C00L O005 -12.6(3)
C020 N00B C00L C01J 166.76(18)
C020 N00B C00N O006 12.1(3)
C020 N00B C00N C01C -166.75(18)
C020 C00Y C01X C02Z -179.5(2)
C020 C00Y C01X C03J 3.1(3)
C020 C00Y C029 C034 -179.0(2)
C021 N00F C013 O00C -1.1(4)
C021 N00F C013 C014 178.84(19)
C021 N00F C027 O00D -2.2(3)
C021 N00F C027 C00O 179.34(18)
C021 C01T C02F C03E 177.0(2)
C021 C01T C030 C03R -176.1(2)
C021 C01T C030 C03V 6.2(4)
C022 C015 C01D C02B -1.4(3)
C023 C01F C01Y C018 1.9(3)
C024 C00X C01A C01J -1.6(3)
C026 C016 C017 N00J -179.19(19)
C026 C016 C017 C01W -1.4(3)
C026 C02S C03I C01W -1.0(4)
C027 N00F C013 O00C 178.9(2)
C027 N00F C013 C014 -1.1(2)
C027 N00F C021 C01T -104.9(2)
C027 N00F C021 C03K 127.1(2)
C027 C00O C014 C013 -3.1(2)
C027 C00O C014 C01I 174.53(19)
C027 C00O C01E C01Z -173.7(2)
C028 N00H C00V C01I -10.3(3)
C028 N00H C00V C01Z 168.9(2)
C028 N00H C01P C010 -49.6(3)
C028 N00H C01P C039 128.1(2)
C029 C00Y C01X C02Z -1.0(3)
C029 C00Y C01X C03J -178.4(2)
C029 C00Y C020 N00B 38.2(3)
C029 C00Y C020 C03B 164.7(2)
C02A S004 C02N C01V 32.5(2)
C02A S004 C02N C036 -148.7(2)
C02A C01M C032 C031 2.9(4)
C02A C01R C035 C031 5.0(4)
C02B C00P C00T C022 -0.8(3)
C02C C010 C01P N00H 178.1(2)
C02C C010 C01P C039 0.3(4)
C02E C01U C038 C02W 160.8(2)
C02F C01T C021 N00F 29.7(3)
C02F C01T C021 C03K 157.9(2)
C02F C01T C030 C03R 0.0(4)
C02F C01T C030 C03V -177.8(3)
C02F C03E C03M C03R 0.1(5)
C02G C01O C02L S003 174.75(16)
C02G C01O C02L C02D -3.7(3)
C02G C02P C03P C02D -2.6(4)
C02I C00W C01L S003 -177.82(16)
C02I C00W C01L C03D 2.4(3)
C02I C03L C03O C03D 2.0(4)
C02L S003 C01L C00W 35.38(18)
C02L S003 C01L C03D -144.80(19)
C02L C01O C02G C02P 3.1(3)
C02L C02D C03P C02P 2.0(4)
C02M C01K C02V C03C 0.9(4)
C02M C03T C03U C03C 0.6(5)
C02N S004 C02A C01M 147.1(2)
C02N S004 C02A C01R -32.4(2)
C02N C01V C02O C02R -4.1(3)
C02N C036 C03H C02R -3.2(4)
C02O C01V C02N S004 -178.10(18)
C02O C01V C02N C036 3.1(4)
C02O C02R C03H C036 2.2(4)
C02T C00U C01B S002 -172.69(17)
C02T C00U C01B C01N 4.1(3)
C02T C02K C03A C01N 1.7(4)
C02V C01K C02M C03T -0.9(4)
C02V C01K C02M C03W 179.8(2)
C02V C03C C03U C03T -0.6(4)
C02Y C00R C018 C011 175.1(2)
C02Y C00R C018 C01Y -2.9(3)
C02Z C01X C03J C02Q 162.3(2)
C02Z C02H C034 C029 0.9(5)
C030 C01T C021 N00F -154.3(2)
C030 C01T C021 C03K -26.1(3)
C030 C01T C02F C03E 1.0(4)
C032 C01M C02A S004 -179.6(2)
C032 C01M C02A C01R -0.1(4)
C032 C031 C035 C01R -2.2(4)
C033 N00K C00M O009 11.9(4)
C033 N00K C00M C00P -167.7(2)
C033 N00K C01S O008 -9.6(4)
C033 N00K C01S C02B 168.9(2)
C033 C00Z C019 C025 179.0(2)
C033 C00Z C01U C02E -178.4(2)
C033 C00Z C01U C038 2.5(3)
C034 C02H C02Z C01X 0.5(4)
C035 C01R C02A S004 175.59(19)
C035 C01R C02A C01M -3.9(4)
C035 C031 C032 C01M -1.8(4)
C038 C01U C02E C02J 178.6(2)
C038 C02W C03Q C033 -64.0(3)
C039 C02X C03G C02C -0.9(4)
C03A C02K C02T C00U 0.7(4)
C03B C02Q C03J C01X 50.5(3)
C03E C03M C03R C030 0.8(5)
C03G C02X C039 C01P 3.2(4)
C03J C01X C02Z C02H 177.0(2)
C03J C02Q C03B C020 -64.5(3)
C03K C03F C03V C030 43.9(3)
C03N C01G C01K C02M -23.7(3)
C03N C01G C01K C02V 160.2(2)
C03N C03S C03W C02M 46.4(3)
C03P C02D C02L S003 -177.34(19)
C03P C02D C02L C01O 1.1(3)
C03Q C02W C038 C01U 50.3(3)
C03R C030 C03V C03F 167.1(3)
C03T C02M C03W C03S 165.6(3)
C03V C030 C03R C03M 177.0(3)
C03V C03F C03K C021 -64.2(3)
C03W C02M C03T C03U 179.4(3)
